data_7710527
loop_
_publ_author_name
'Wang, Yunlu'
'Zhou, Yanyan'
'Yao, Zhiwei'
'Huang, Wenru'
'Gao, Ting'
'Yan, Pengfei'
'Li, Hongfeng'

_publ_section_title
;
 Asymmetric induction in quadruple-stranded europium(III) helicates and
 circularly polarized luminescence.
;
_journal_issue 29
_journal_name_full 'Dalton transactions (Cambridge, England : 2003)'
_journal_page_first 10973
_journal_page_last 10982
_journal_paper_doi 10.1039/d2dt01379g
_journal_volume 51
_journal_year 2022
_chemical_formula_sum 'C146 H146 Eu2 F24 N6 O32 S4'
_chemical_formula_weight 3384.84
_space_group_crystal_system monoclinic
_space_group_IT_number 15
_space_group_name_Hall '-I 2ya'
_space_group_name_H-M_alt 'I 1 2/a 1'
_atom_sites_solution_hydrogens mixed
_audit_creation_method SHELXL-2018/3
_audit_update_record
;
2022-02-09 deposited with the CCDC.	2022-06-21 downloaded from the CCDC.
;
_cell_angle_alpha 90
_cell_angle_beta 104.187(4)
_cell_angle_gamma 90
_cell_formula_units_Z 4
_cell_length_a 26.7818(10)
_cell_length_b 14.7271(5)
_cell_length_c 39.6947(12)
_cell_measurement_temperature 150(2)
_cell_volume 15178.8(9)
_computing_structure_refinement 'SHELXL-2018/3 (Sheldrick, 2018)'
_computing_structure_solution 'SHELXT 2018/2 (Sheldrick, 2018)'
_diffrn_ambient_temperature 150(2)
_diffrn_measured_fraction_theta_full 0.998
_diffrn_measured_fraction_theta_max 0.998
_diffrn_radiation_type MoK\a
_diffrn_radiation_wavelength 0.71073
_diffrn_reflns_av_R_equivalents 0.0836
_diffrn_reflns_av_unetI/netI 0.1850
_diffrn_reflns_Laue_measured_fraction_full 0.998
_diffrn_reflns_Laue_measured_fraction_max 0.998
_diffrn_reflns_limit_h_max 30
_diffrn_reflns_limit_h_min -33
_diffrn_reflns_limit_k_max 18
_diffrn_reflns_limit_k_min -18
_diffrn_reflns_limit_l_max 49
_diffrn_reflns_limit_l_min -26
_diffrn_reflns_number 30117
_diffrn_reflns_point_group_measured_fraction_full 0.998
_diffrn_reflns_point_group_measured_fraction_max 0.998
_diffrn_reflns_theta_full 25.242
_diffrn_reflns_theta_max 26.373
_diffrn_reflns_theta_min 3.057
_exptl_absorpt_coefficient_mu 0.977
_exptl_crystal_density_diffrn 1.481
_exptl_crystal_F_000 6904
_exptl_crystal_size_max 0.121
_exptl_crystal_size_mid 0.113
_exptl_crystal_size_min 0.102
_refine_diff_density_max 1.353
_refine_diff_density_min -0.764
_refine_diff_density_rms 0.120
_refine_ls_extinction_method none
_refine_ls_goodness_of_fit_ref 0.988
_refine_ls_hydrogen_treatment constr
_refine_ls_matrix_type full
_refine_ls_number_parameters 1056
_refine_ls_number_reflns 15491
_refine_ls_number_restraints 796
_refine_ls_restrained_S_all 0.994
_refine_ls_R_factor_all 0.1685
_refine_ls_R_factor_gt 0.0824
_refine_ls_shift/su_max 0.001
_refine_ls_shift/su_mean 0.000
_refine_ls_structure_factor_coef Fsqd
_refine_ls_weighting_details 'w=1/[\s^2^(Fo^2^)+(0.0697P)^2^] where P=(Fo^2^+2Fc^2^)/3'
_refine_ls_weighting_scheme calc
_refine_ls_wR_factor_gt 0.1652
_refine_ls_wR_factor_ref 0.2065
_reflns_Friedel_coverage 0.000
_reflns_number_gt 7748
_reflns_number_total 15491
_reflns_threshold_expression 'I > 2\s(I)'
_cod_data_source_file d2dt01379g2.cif
_cod_data_source_block 2022011303_auto
_cod_depositor_comments 'Adding full bibliography for 7710524--7710527.cif.'
_cod_original_sg_symbol_H-M 'I 2/a'
_cod_database_code 7710527
_shelx_shelxl_version_number 2018/3
_shelx_space_group_comment
;
The symmetry employed for this shelxl refinement is uniquely defined
by the following loop, which should always be used as a source of
symmetry information in preference to the above space-group names.
They are only intended as comments.
;
_shelx_estimated_absorpt_t_min 0.891
_shelx_estimated_absorpt_t_max 0.907

loop_
_space_group_symop_operation_xyz
'x, y, z'
'-x+1/2, y, -z'
'x+1/2, y+1/2, z+1/2'
'-x+1, y+1/2, -z+1/2'
'-x, -y, -z'
'x-1/2, -y, z'
'-x+1/2, -y+1/2, -z+1/2'
'x, -y+1/2, z+1/2'

loop_
_atom_site_label
_atom_site_type_symbol
_atom_site_fract_x
_atom_site_fract_y
_atom_site_fract_z
_atom_site_U_iso_or_equiv
_atom_site_adp_type
_atom_site_occupancy
_atom_site_site_symmetry_order
_atom_site_calc_flag
_atom_site_refinement_flags_posn
_atom_site_refinement_flags_adp
_atom_site_refinement_flags_occupancy
_atom_site_disorder_assembly
_atom_site_disorder_group
Eu1 Eu 0.64333(2) 0.53465(3) 0.61838(2) 0.03368(15) Uani 1 1 d . . . . .
S1 S 0.6342(10) 0.1486(11) 0.4409(4) 0.036(3) Uani 0.56(6) 1 d . U P A 2
S2 S 0.5708(8) 0.824(2) 0.4153(6) 0.052(4) Uani 0.30(4) 1 d . U P B 2
O1 O 0.6137(2) 0.4236(4) 0.57346(13) 0.0325(13) Uani 1 1 d . . . . .
O4 O 0.6072(2) 0.6179(4) 0.56727(13) 0.0360(14) Uani 1 1 d . . . . .
O6 O 0.6133(2) 0.4046(4) 0.64321(12) 0.0393(15) Uani 1 1 d . . . . .
O8 O 0.5526(2) 0.5557(4) 0.61383(13) 0.0365(14) Uani 1 1 d . . . . .
O10 O 0.8595(2) 0.6714(4) 0.35028(13) 0.0418(15) Uani 1 1 d . . . . .
O12 O 0.7882(2) 0.6279(4) 0.38965(13) 0.0368(14) Uani 1 1 d . . . . .
O14 O 0.7881(2) 0.4375(4) 0.38617(13) 0.0404(15) Uani 1 1 d . . . . .
F1 F 0.4300(2) 0.5043(4) 0.56172(14) 0.0631(16) Uani 1 1 d . . . . .
O16 O 0.8027(2) 0.5116(4) 0.32422(13) 0.0438(16) Uani 1 1 d . . . . .
F4 F 0.5890(3) 0.1750(4) 0.65261(15) 0.076(2) Uani 1 1 d . . . . .
F6 F 0.7995(3) 0.8408(5) 0.29441(17) 0.102(3) Uani 1 1 d . . . . .
F8 F 0.8497(3) 0.7364(4) 0.28615(15) 0.091(2) Uani 1 1 d . . . . .
F10 F 0.8044(10) 0.4135(17) 0.2646(6) 0.058(4) Uani 0.40(2) 1 d . U P C 1
F12 F 0.5662(3) 0.2882(4) 0.67699(17) 0.104(3) Uani 1 1 d . . . . .
F3 F 0.8784(3) 0.8422(5) 0.3221(2) 0.104(3) Uani 1 1 d . . . . .
C1 C 0.7219(3) 0.3347(6) 0.38415(19) 0.032(2) Uani 1 1 d . . . . .
C4 C 0.5645(3) 0.6183(6) 0.5457(2) 0.035(2) Uani 1 1 d . . . . .
F7 F 0.4465(2) 0.5725(6) 0.61001(18) 0.124(3) Uani 1 1 d . . . . .
C6 C 0.7538(3) 0.3921(6) 0.3669(2) 0.035(2) Uani 1 1 d . . . . .
C8 C 0.8261(3) 0.7294(6) 0.3391(2) 0.040(2) Uani 1 1 d . . . . .
C10 C 0.6180(3) 0.2919(6) 0.54013(17) 0.0235(18) Uani 1 1 d . . . . .
F2 F 0.4737(3) 0.4380(6) 0.60788(17) 0.107(3) Uani 1 1 d . . . . .
C12 C 0.6151(3) 0.3383(6) 0.57364(18) 0.0278(19) Uani 1 1 d . . . . .
F9 F 0.6442(3) 0.2524(5) 0.68777(16) 0.107(3) Uani 1 1 d . . . . .
C14 C 0.7173(3) 0.7259(6) 0.38491(18) 0.034(2) Uani 1 1 d . . . . .
F5 F 0.7349(6) 0.3572(13) 0.2603(3) 0.065(3) Uani 0.60(2) 1 d . U P C 2
C16 C 0.7390(3) 0.3175(6) 0.41918(19) 0.040(2) Uani 1 1 d . . . . .
H16 H 0.770875 0.342453 0.431596 0.048 Uiso 1 1 calc R U . . .
C18 C 0.5175(3) 0.5551(6) 0.5858(2) 0.037(2) Uani 1 1 d . . . . .
C20 C 0.5193(3) 0.5801(6) 0.5533(2) 0.038(2) Uani 1 1 d . . . . .
H20 H 0.489459 0.571926 0.534837 0.045 Uiso 1 1 calc R U . . .
C22 C 0.7654(3) 0.6978(6) 0.37525(19) 0.032(2) Uani 1 1 d . . . . .
C24 C 0.4308(4) 0.4205(7) 0.2913(2) 0.051(2) Uani 1 1 d . U . . .
C26 C 0.6127(3) 0.2838(6) 0.60296(18) 0.0308(19) Uani 1 1 d . . . . .
H26 H 0.612956 0.219576 0.600932 0.037 Uiso 1 1 calc R U . . .
C28 C 0.7817(3) 0.7481(6) 0.3492(2) 0.045(2) Uani 1 1 d . . . . .
H28 H 0.760758 0.796981 0.338265 0.054 Uiso 1 1 calc R U . . .
C30 C 0.6991(3) 0.8142(7) 0.3822(2) 0.044(2) Uani 1 1 d . . . . .
H30 H 0.717546 0.859982 0.373408 0.053 Uiso 1 1 calc R U . . .
N1 N 0.4189(3) 0.4981(6) 0.3029(2) 0.074(3) Uani 1 1 d . U . . .
H1A H 0.400826 0.538049 0.288402 0.088 Uiso 1 1 calc R U . . .
H1B H 0.428789 0.510641 0.325220 0.088 Uiso 1 1 calc R U . . .
C32 C 0.6100(3) 0.3223(6) 0.6343(2) 0.035(2) Uani 1 1 d . . . . .
C34 C 0.6645(3) 0.2287(6) 0.4193(2) 0.041(2) Uani 1 1 d . . . . .
C36 C 0.6889(3) 0.6588(7) 0.3964(2) 0.052(3) Uani 1 1 d . . . . .
H36 H 0.701401 0.598244 0.399240 0.063 Uiso 1 1 calc R U . . .
O18 O 0.8345(3) 0.0607(7) 0.3897(2) 0.110(2) Uani 1 1 d . U . . .
C38 C 0.7702(3) 0.4500(7) 0.3125(2) 0.042(2) Uani 1 1 d . . . . .
C40 C 0.6259(3) 0.2107(6) 0.47814(19) 0.037(2) Uani 1 1 d . . . . .
C42 C 0.7446(3) 0.3913(7) 0.3298(2) 0.047(3) Uani 1 1 d . . . . .
H42 H 0.720422 0.349590 0.316748 0.056 Uiso 1 1 calc R U . . .
C44 C 0.5623(3) 0.6599(6) 0.5114(2) 0.038(2) Uani 1 1 d . . . . .
C46 C 0.6256(3) 0.7710(7) 0.4023(2) 0.049(3) Uani 1 1 d . . . . .
C48 C 0.7108(3) 0.2646(6) 0.4368(2) 0.043(2) Uani 1 1 d . . . . .
H48 H 0.723534 0.253302 0.460956 0.052 Uiso 1 1 calc R U . . .
F11 F 0.7457(8) 0.5402(17) 0.2602(6) 0.075(4) Uani 0.40(2) 1 d . U P C 1
C50 C 0.6212(3) 0.3440(6) 0.5121(2) 0.039(2) Uani 1 1 d . . . . .
H50 H 0.620836 0.408278 0.513987 0.047 Uiso 1 1 calc R U . . .
N3 N 0.4588(4) 0.3729(7) 0.3184(2) 0.078(2) Uani 1 1 d . U . . .
H3 H 0.461407 0.396154 0.339154 0.093 Uiso 1 1 calc R U . . .
N2 N 0.4198(4) 0.3939(7) 0.2614(2) 0.075(2) Uani 1 1 d . U . . .
H2 H 0.429873 0.337935 0.258854 0.090 Uiso 1 1 calc R U . . .
C52 C 0.6018(4) 0.2580(7) 0.6624(2) 0.050(3) Uani 1 1 d . . . . .
C54 C 0.6553(3) 0.8368(7) 0.3919(2) 0.048(3) Uani 1 1 d . . . . .
H54 H 0.645112 0.898628 0.391495 0.058 Uiso 1 1 calc R U . . .
C56 C 0.5201(3) 0.7106(9) 0.4536(2) 0.071(4) Uani 1 1 d . . . . .
C58 C 0.6426(3) 0.6803(8) 0.4038(3) 0.065(3) Uani 1 1 d . . . . .
H58 H 0.622012 0.633557 0.409883 0.078 Uiso 1 1 calc R U . . .
C60 C 0.6250(3) 0.3052(6) 0.48119(19) 0.041(2) Uani 1 1 d . . . . .
H60 H 0.626969 0.342504 0.462052 0.049 Uiso 1 1 calc R U . . .
C62 C 0.4424(4) 0.5087(7) 0.1501(2) 0.053(3) Uani 1 1 d . U . . .
H62 H 0.429154 0.533834 0.127598 0.064 Uiso 1 1 calc R U . . .
C66 C 0.5659(4) 0.7422(7) 0.4490(2) 0.056(3) Uani 1 1 d . . . . .
O9 O 0.5932(4) 0.5764(7) 0.3223(2) 0.108(2) Uani 1 1 d . U . . .
C68 C 0.6762(4) 0.2977(8) 0.3671(2) 0.068(4) Uani 1 1 d . . . . .
H68 H 0.663636 0.308363 0.342879 0.081 Uiso 1 1 calc R U . . .
C70 C 0.6179(3) 0.1982(6) 0.5370(2) 0.044(2) Uani 1 1 d . . . . .
H70 H 0.615024 0.161187 0.556024 0.053 Uiso 1 1 calc R U . . .
C72 C 0.6222(4) 0.1581(7) 0.5059(2) 0.054(3) Uani 1 1 d . . . . .
H72 H 0.622430 0.093815 0.504026 0.065 Uiso 1 1 calc R U . . .
C74 C 0.8385(5) 0.7890(8) 0.3102(3) 0.067(4) Uani 1 1 d . . . . .
C76 C 0.4086(5) 0.4946(8) 0.1722(3) 0.081(4) Uani 1 1 d . U . . .
H76 H 0.373717 0.513934 0.165471 0.097 Uiso 1 1 calc R U . . .
C77 C 0.4651(4) 0.5182(8) 0.5901(3) 0.058(3) Uani 1 1 d . . . . .
C39 C 0.5199(3) 0.6691(8) 0.4853(2) 0.061(3) Uani 1 1 d . . . . .
H39 H 0.488181 0.646302 0.488540 0.073 Uiso 1 1 calc R U . . .
O5 O 0.5713(4) 0.7067(6) 0.2695(2) 0.105(2) Uani 1 1 d . U . . .
C5 C 0.3428(4) 0.3954(9) 0.2128(3) 0.083(4) Uani 1 1 d . U . . .
H5A H 0.323569 0.436122 0.194651 0.125 Uiso 1 1 calc R U . . .
H5B H 0.323218 0.385967 0.230357 0.125 Uiso 1 1 calc R U . . .
H5C H 0.348137 0.336958 0.202398 0.125 Uiso 1 1 calc R U . . .
C41 C 0.3935(4) 0.4366(9) 0.2293(3) 0.078(4) Uani 1 1 d . U . . .
H41 H 0.385088 0.499074 0.236199 0.093 Uiso 1 1 calc R U . . .
C21 C 0.4279(4) 0.4518(7) 0.2042(2) 0.058(3) Uani 1 1 d . U . . .
C43 C 0.6082(3) 0.6938(8) 0.5057(2) 0.068(4) Uani 1 1 d . . . . .
H43 H 0.639249 0.687395 0.523265 0.081 Uiso 1 1 calc R U . . .
C11 C 0.6469(3) 0.2438(8) 0.3846(2) 0.062(3) Uani 1 1 d . . . . .
H11 H 0.615112 0.218297 0.372277 0.075 Uiso 1 1 calc R U . . .
O11 O 0.7305(4) 0.0331(7) 0.3557(3) 0.124(3) Uani 1 1 d . U . . .
C45 C 0.4947(4) 0.2421(8) 0.3503(3) 0.082(4) Uani 1 1 d . U . . .
H45A H 0.507173 0.180232 0.348279 0.123 Uiso 1 1 calc R U . . .
H45B H 0.462682 0.239639 0.358028 0.123 Uiso 1 1 calc R U . . .
H45C H 0.520742 0.276097 0.367304 0.123 Uiso 1 1 calc R U . . .
C23 C 0.4853(5) 0.2867(10) 0.3169(3) 0.093(4) Uani 1 1 d . U . . .
H23 H 0.459162 0.247662 0.301087 0.112 Uiso 1 1 calc R U . . .
C47 C 0.5140(5) 0.4546(8) 0.1925(3) 0.079(4) Uani 1 1 d . U . . .
H47 H 0.550137 0.445484 0.200201 0.094 Uiso 1 1 calc R U . . .
C3 C 0.7588(5) 0.4419(9) 0.2730(3) 0.067(3) Uani 1 1 d . U . . .
C49 C 0.4923(5) 0.4874(8) 0.1601(3) 0.078(4) Uani 1 1 d . U . . .
H49 H 0.513338 0.495369 0.144251 0.094 Uiso 1 1 calc R U . . .
O3 O 0.4921(5) 0.0951(9) 0.4181(3) 0.161(3) Uani 1 1 d . U . . .
C25 C 0.4810(5) 0.4346(9) 0.2141(3) 0.084(4) Uani 1 1 d . U . . .
H25 H 0.495155 0.408596 0.236309 0.101 Uiso 1 1 calc R U . . .
C13 C 0.5442(3) 0.2086(5) 0.2861(2) 0.098(4) Uani 1 1 d G U . . .
H13 H 0.525547 0.154302 0.287191 0.117 Uiso 1 1 calc R U . . .
C55 C 0.5850(3) 0.2085(5) 0.2702(2) 0.115(5) Uani 1 1 d G U . . .
H55 H 0.594174 0.154047 0.260329 0.137 Uiso 1 1 calc R U . . .
C59 C 0.6124(3) 0.2879(7) 0.26866(18) 0.081(4) Uani 1 1 d G U . . .
H59 H 0.640239 0.287817 0.257750 0.097 Uiso 1 1 calc R U . . .
C27 C 0.5990(3) 0.3675(5) 0.2831(2) 0.085(4) Uani 1 1 d G U . . .
H27 H 0.617678 0.421844 0.282032 0.102 Uiso 1 1 calc R U . . .
C51 C 0.5582(3) 0.3677(5) 0.29904(19) 0.110(5) Uani 1 1 d G U . . .
H51 H 0.549052 0.422101 0.308894 0.132 Uiso 1 1 calc R U . . .
C64 C 0.5308(3) 0.2882(6) 0.30057(17) 0.058(3) Uani 1 1 d G U . . .
C53 C 0.6093(4) 0.7356(8) 0.4756(3) 0.077(4) Uani 1 1 d . . . . .
H53 H 0.640723 0.760724 0.472758 0.093 Uiso 1 1 calc R U . . .
O13 O 0.4362(5) 0.0257(9) 0.4616(3) 0.166(3) Uani 1 1 d . U . . .
C7 C 0.6296(6) 0.6056(11) 0.3041(3) 0.119(3) Uani 1 1 d . U . . .
H7A H 0.650697 0.654807 0.317503 0.142 Uiso 1 1 calc R U . . .
H7B H 0.652989 0.554413 0.302687 0.142 Uiso 1 1 calc R U . . .
C57 C 0.8181(6) 0.0293(11) 0.3550(4) 0.116(3) Uani 1 1 d . U . . .
H57A H 0.818076 -0.037923 0.354988 0.139 Uiso 1 1 calc R U . . .
H57B H 0.843107 0.049703 0.341839 0.139 Uiso 1 1 calc R U . . .
C29 C 0.7990(6) 0.0292(11) 0.4071(4) 0.119(3) Uani 1 1 d . U . . .
H29A H 0.808575 0.050260 0.431545 0.143 Uiso 1 1 calc R U . . .
H29B H 0.798827 -0.038029 0.407122 0.143 Uiso 1 1 calc R U . . .
C15 C 0.4629(7) 0.1508(12) 0.4327(5) 0.159(4) Uani 1 1 d . U . . .
H15A H 0.451502 0.203655 0.417307 0.191 Uiso 1 1 calc R U . . .
H15B H 0.483682 0.173551 0.455251 0.191 Uiso 1 1 calc R U . . .
C61 C 0.5103(8) 0.0204(13) 0.4404(5) 0.164(4) Uani 1 1 d . U . . .
H61A H 0.531443 -0.019745 0.429376 0.196 Uiso 1 1 calc R U . . .
H61B H 0.532401 0.042800 0.462575 0.196 Uiso 1 1 calc R U . . .
C31 C 0.7468(6) 0.0640(11) 0.3895(4) 0.116(3) Uani 1 1 d . U . . .
H31A H 0.721834 0.044516 0.402788 0.139 Uiso 1 1 calc R U . . .
H31B H 0.747495 0.131196 0.389426 0.139 Uiso 1 1 calc R U . . .
C63 C 0.6087(6) 0.6360(11) 0.2717(3) 0.116(3) Uani 1 1 d . U . . .
H63A H 0.592160 0.584177 0.257261 0.139 Uiso 1 1 calc R U . . .
H63B H 0.636665 0.658597 0.261581 0.139 Uiso 1 1 calc R U . . .
O7 O 0.7222(10) 0.8586(17) 0.5087(9) 0.130(5) Uani 0.5 1 d . U P D -1
C2 C 0.7921(16) 0.906(3) 0.4876(14) 0.128(5) Uani 0.5 1 d . U P D -1
H2A H 0.814489 0.898007 0.511315 0.154 Uiso 0.5 1 calc R U P D -1
H2B H 0.812930 0.891206 0.470927 0.154 Uiso 0.5 1 calc R U P D -1
C65 C 0.5551(6) 0.6388(11) 0.3191(3) 0.118(3) Uani 1 1 d D U . . .
H65A H 0.569003 0.688873 0.335339 0.142 Uiso 1 1 calc R U . . .
H65B H 0.527285 0.610022 0.327783 0.142 Uiso 1 1 calc R U . . .
C33 C 0.7682(6) 0.0608(11) 0.3378(4) 0.126(3) Uani 1 1 d . U . . .
H33A H 0.758845 0.036439 0.313788 0.151 Uiso 1 1 calc R U . . .
H33B H 0.768628 0.127857 0.336313 0.151 Uiso 1 1 calc R U . . .
C67 C 0.5321(5) 0.6784(10) 0.2875(3) 0.119(3) Uani 1 1 d D U . . .
H67A H 0.511740 0.731865 0.291320 0.142 Uiso 1 1 calc R U . . .
H67B H 0.508277 0.634434 0.272879 0.142 Uiso 1 1 calc R U . . .
C17 C 0.4208(8) 0.1047(13) 0.4376(5) 0.169(4) Uani 1 1 d . U . . .
H17A H 0.400048 0.082717 0.414928 0.203 Uiso 1 1 calc R U . . .
H17B H 0.399151 0.146526 0.447440 0.203 Uiso 1 1 calc R U . . .
C69 C 0.4692(8) -0.0288(12) 0.4469(5) 0.166(4) Uani 1 1 d . U . . .
H69A H 0.482774 -0.079325 0.462950 0.199 Uiso 1 1 calc R U . . .
H69B H 0.448989 -0.055415 0.424835 0.199 Uiso 1 1 calc R U . . .
O15 O 0.7787(9) 0.5425(16) 0.4737(6) 0.143(5) Uani 0.5 1 d D U P E 2
C35 C 0.7288(6) 0.470(2) 0.5090(6) 0.154(5) Uani 0.5 1 d D U P F 1
H35A H 0.710181 0.411144 0.505596 0.184 Uiso 0.5 1 d R U P F 1
H35B H 0.736361 0.487134 0.533816 0.184 Uiso 0.5 1 d R U P F 1
C71 C 0.7256(8) 0.617(2) 0.5060(9) 0.150(6) Uani 0.5 1 d D U P F 1
H71A H 0.732591 0.607247 0.531439 0.181 Uiso 0.5 1 calc R U P F 1
H71B H 0.706293 0.673898 0.499772 0.181 Uiso 0.5 1 calc R U P F 1
O2 O 0.7795(9) 0.9864(17) 0.4839(8) 0.130(5) Uani 0.5 1 d . U P D -1
C9 C 0.6964(14) 0.941(2) 0.4900(11) 0.131(5) Uani 0.5 1 d . U P D -1
H9A H 0.663709 0.955203 0.496292 0.157 Uiso 0.5 1 calc R U P D -1
H9B H 0.689703 0.934230 0.464433 0.157 Uiso 0.5 1 calc R U P D -1
C73 C 0.7473(16) 0.838(2) 0.4826(10) 0.131(5) Uani 0.5 1 d . U P D -1
H73A H 0.723629 0.845605 0.459300 0.157 Uiso 0.5 1 calc R U P D -1
H73B H 0.760386 0.775099 0.484926 0.157 Uiso 0.5 1 calc R U P D -1
C37 C 0.7412(17) 1.021(2) 0.5048(14) 0.130(6) Uani 0.5 1 d . U P D -1
H37A H 0.728600 1.082912 0.498155 0.156 Uiso 0.5 1 calc R U P D -1
H37B H 0.755501 1.016922 0.530233 0.156 Uiso 0.5 1 calc R U P D -1
O17 O 0.6978(8) 0.5394(17) 0.4870(6) 0.158(5) Uani 0.5 1 d D U P F 1
C75 C 0.7765(6) 0.4678(18) 0.4976(8) 0.153(5) Uani 0.5 1 d D U P E 2
H75A H 0.800842 0.477984 0.520457 0.183 Uiso 0.5 1 d R U P E 2
H75B H 0.784602 0.409384 0.487796 0.183 Uiso 0.5 1 d R U P E 2
C19 C 0.7375(10) 0.5986(18) 0.4804(3) 0.154(5) Uani 0.5 1 d D U P E 2
H19A H 0.703390 0.568641 0.474220 0.185 Uiso 0.5 1 calc R U P E 2
H19B H 0.735699 0.659666 0.469717 0.185 Uiso 0.5 1 calc R U P E 2
S3 S 0.5628(4) 0.7897(12) 0.4069(3) 0.054(3) Uani 0.70(4) 1 d . U P B 1
S4 S 0.6188(10) 0.1643(17) 0.4366(6) 0.039(3) Uani 0.44(6) 1 d . U P A 1
F13 F 0.7165(9) 0.406(2) 0.2584(5) 0.073(4) Uani 0.40(2) 1 d . U P C 1
F14 F 0.7969(7) 0.4467(13) 0.2591(4) 0.064(3) Uani 0.60(2) 1 d . U P C 2
F15 F 0.7294(7) 0.5033(13) 0.2575(4) 0.083(4) Uani 0.60(2) 1 d . U P C 2

loop_
_atom_site_aniso_label
_atom_site_aniso_U_11
_atom_site_aniso_U_22
_atom_site_aniso_U_33
_atom_site_aniso_U_23
_atom_site_aniso_U_13
_atom_site_aniso_U_12
Eu1 0.0416(3) 0.0362(3) 0.0273(2) -0.0021(2) 0.01628(18) 0.0033(2)
S1 0.048(6) 0.036(4) 0.028(4) -0.009(3) 0.018(4) -0.013(4)
S2 0.038(5) 0.073(8) 0.054(6) 0.023(6) 0.029(5) 0.015(6)
O1 0.044(3) 0.029(3) 0.028(3) 0.001(3) 0.015(3) 0.003(3)
O4 0.038(3) 0.040(4) 0.033(3) 0.001(3) 0.013(3) -0.005(3)
O6 0.057(4) 0.043(4) 0.022(3) -0.002(3) 0.019(3) 0.004(3)
O8 0.043(3) 0.044(4) 0.026(3) 0.005(3) 0.015(3) 0.007(3)
O10 0.049(4) 0.045(4) 0.041(3) 0.014(3) 0.029(3) 0.009(3)
O12 0.035(3) 0.045(4) 0.035(3) 0.008(3) 0.017(3) 0.000(3)
O14 0.042(4) 0.049(4) 0.030(3) 0.005(3) 0.009(3) -0.010(3)
F1 0.045(3) 0.084(5) 0.060(4) 0.017(3) 0.011(3) -0.019(3)
O16 0.050(4) 0.052(4) 0.028(3) 0.006(3) 0.008(3) -0.009(3)
F4 0.136(6) 0.042(4) 0.073(4) 0.009(3) 0.068(4) -0.006(4)
F6 0.136(6) 0.098(6) 0.106(5) 0.064(5) 0.092(5) 0.064(5)
F8 0.146(6) 0.088(5) 0.065(4) 0.036(4) 0.075(4) 0.053(5)
F10 0.070(7) 0.079(9) 0.032(7) 0.012(7) 0.025(6) -0.018(7)
F12 0.165(7) 0.078(5) 0.111(5) 0.025(4) 0.118(5) 0.020(5)
F3 0.127(6) 0.069(5) 0.151(7) 0.033(5) 0.102(6) -0.003(5)
C1 0.030(5) 0.039(5) 0.028(4) 0.003(4) 0.011(4) -0.003(4)
C4 0.045(5) 0.025(5) 0.039(5) -0.002(4) 0.019(4) -0.002(4)
F7 0.069(5) 0.209(10) 0.119(6) -0.082(6) 0.071(4) -0.048(5)
C6 0.024(4) 0.049(6) 0.031(4) -0.003(4) 0.005(4) -0.008(4)
C8 0.052(6) 0.038(6) 0.038(5) 0.010(4) 0.024(5) 0.019(5)
C10 0.015(4) 0.041(5) 0.016(4) 0.001(4) 0.006(3) -0.001(4)
F2 0.094(5) 0.136(7) 0.087(5) 0.064(5) 0.012(4) -0.044(5)
C12 0.017(4) 0.043(6) 0.023(4) -0.006(4) 0.004(3) -0.003(4)
F9 0.127(6) 0.126(7) 0.056(4) 0.053(4) -0.003(4) -0.020(5)
C14 0.024(4) 0.057(6) 0.022(4) 0.008(4) 0.005(3) -0.006(4)
F5 0.073(6) 0.085(8) 0.034(4) 0.002(5) 0.012(5) -0.031(6)
C16 0.037(5) 0.062(7) 0.023(4) -0.001(4) 0.012(4) -0.011(5)
C18 0.041(5) 0.029(5) 0.048(5) 0.005(4) 0.021(5) 0.004(4)
C20 0.048(5) 0.030(5) 0.035(5) -0.004(4) 0.011(4) -0.008(4)
C22 0.032(5) 0.039(6) 0.025(4) 0.003(4) 0.008(4) -0.004(4)
C24 0.064(5) 0.054(5) 0.038(4) -0.001(4) 0.019(4) -0.008(4)
C26 0.044(5) 0.030(5) 0.022(4) 0.001(4) 0.015(4) 0.008(4)
C28 0.049(6) 0.050(6) 0.040(5) 0.012(5) 0.021(5) 0.005(5)
C30 0.050(6) 0.044(6) 0.045(5) 0.015(5) 0.025(5) 0.009(5)
N1 0.094(6) 0.070(6) 0.073(5) -0.026(5) 0.053(5) -0.018(5)
C32 0.039(5) 0.034(5) 0.038(5) 0.010(4) 0.024(4) 0.016(4)
C34 0.044(5) 0.054(6) 0.029(5) -0.011(4) 0.018(4) -0.012(5)
C36 0.035(5) 0.051(7) 0.075(7) 0.032(6) 0.021(5) 0.005(5)
O18 0.094(5) 0.126(6) 0.118(5) -0.018(5) 0.043(5) -0.037(5)
C38 0.032(5) 0.070(8) 0.024(4) 0.006(5) 0.004(4) 0.000(5)
C40 0.041(5) 0.047(6) 0.029(4) -0.009(4) 0.019(4) -0.019(5)
C42 0.040(5) 0.070(7) 0.029(4) 0.002(5) 0.008(4) -0.024(5)
C44 0.040(5) 0.040(6) 0.038(5) 0.012(4) 0.018(4) 0.008(4)
C46 0.037(5) 0.062(7) 0.053(6) 0.032(5) 0.021(5) 0.018(5)
C48 0.051(6) 0.059(7) 0.021(4) 0.005(4) 0.013(4) 0.001(5)
F11 0.075(8) 0.093(9) 0.048(7) 0.038(7) -0.001(6) -0.028(7)
C50 0.057(6) 0.027(5) 0.044(5) -0.006(4) 0.031(5) -0.004(4)
N3 0.092(5) 0.080(5) 0.064(4) -0.008(4) 0.026(4) -0.002(4)
N2 0.098(5) 0.077(5) 0.055(4) -0.005(4) 0.030(4) -0.024(4)
C52 0.078(8) 0.040(6) 0.046(6) 0.010(5) 0.040(6) -0.002(6)
C54 0.053(6) 0.048(6) 0.052(6) 0.021(5) 0.030(5) 0.020(5)
C56 0.026(5) 0.131(11) 0.063(6) 0.050(7) 0.025(5) 0.015(6)
C58 0.033(6) 0.091(9) 0.075(7) 0.038(7) 0.022(5) 0.000(6)
C60 0.053(6) 0.053(7) 0.025(4) 0.001(4) 0.025(4) -0.010(5)
C62 0.077(6) 0.046(6) 0.034(4) -0.005(4) 0.006(5) -0.016(5)
C66 0.050(6) 0.071(8) 0.051(6) 0.034(6) 0.022(5) 0.028(6)
O9 0.130(5) 0.117(5) 0.090(4) 0.044(4) 0.054(4) 0.021(4)
C68 0.056(7) 0.121(11) 0.022(5) 0.018(6) 0.002(4) -0.025(7)
C70 0.072(7) 0.036(6) 0.030(5) 0.000(4) 0.021(5) -0.014(5)
C72 0.095(8) 0.035(6) 0.040(5) -0.009(5) 0.032(5) -0.017(6)
C74 0.102(10) 0.053(8) 0.069(7) 0.031(6) 0.066(8) 0.041(7)
C76 0.093(7) 0.077(7) 0.067(6) -0.018(6) 0.008(6) -0.006(6)
C77 0.054(6) 0.081(9) 0.043(6) 0.003(6) 0.021(5) -0.017(6)
C39 0.032(5) 0.104(10) 0.048(6) 0.041(6) 0.013(5) 0.011(6)
O5 0.129(4) 0.114(5) 0.095(4) 0.047(4) 0.074(4) 0.027(4)
C5 0.088(8) 0.102(10) 0.062(7) 0.005(7) 0.024(6) 0.014(8)
C41 0.072(6) 0.094(8) 0.067(6) 0.022(6) 0.018(5) 0.029(6)
C21 0.065(6) 0.071(7) 0.038(5) 0.010(5) 0.016(4) 0.025(5)
C43 0.029(5) 0.113(10) 0.056(6) 0.048(7) 0.002(5) -0.010(6)
C11 0.040(6) 0.113(10) 0.030(5) 0.006(6) 0.003(4) -0.035(6)
O11 0.110(5) 0.136(6) 0.124(6) -0.013(5) 0.024(5) -0.032(5)
C45 0.085(8) 0.090(9) 0.085(8) -0.004(7) 0.046(7) 0.013(7)
C23 0.102(7) 0.104(8) 0.081(7) -0.014(6) 0.035(6) 0.058(6)
C47 0.077(6) 0.088(8) 0.080(7) 0.010(6) 0.037(6) 0.016(6)
C3 0.066(5) 0.088(6) 0.046(5) 0.011(5) 0.010(4) -0.019(5)
C49 0.095(7) 0.083(8) 0.062(6) -0.003(6) 0.028(6) -0.006(6)
O3 0.200(8) 0.129(8) 0.201(8) -0.012(6) 0.140(7) -0.003(6)
C25 0.091(7) 0.100(8) 0.076(6) 0.022(6) 0.049(6) 0.016(6)
C13 0.125(8) 0.090(8) 0.105(7) 0.002(6) 0.080(7) 0.022(6)
C55 0.131(8) 0.107(9) 0.129(8) -0.032(7) 0.076(7) -0.005(7)
C59 0.090(7) 0.105(8) 0.049(5) -0.013(6) 0.020(5) -0.021(6)
C27 0.097(7) 0.078(8) 0.079(7) 0.013(6) 0.019(6) 0.009(6)
C51 0.090(8) 0.118(9) 0.116(8) 0.006(7) 0.012(7) 0.014(7)
C64 0.087(6) 0.049(6) 0.030(4) 0.008(4) 0.002(5) 0.018(5)
C53 0.048(7) 0.115(11) 0.066(7) 0.049(7) 0.009(6) -0.019(7)
O13 0.198(8) 0.136(8) 0.210(8) -0.005(6) 0.141(7) -0.020(6)
C7 0.133(5) 0.130(5) 0.102(5) 0.034(5) 0.047(4) 0.020(5)
C57 0.106(6) 0.131(7) 0.124(6) -0.024(6) 0.055(5) -0.032(6)
C29 0.105(6) 0.136(7) 0.120(6) -0.017(6) 0.037(5) -0.036(6)
C15 0.195(9) 0.128(8) 0.206(8) -0.010(7) 0.147(7) -0.009(7)
C61 0.197(9) 0.134(8) 0.208(9) -0.009(7) 0.141(7) -0.008(7)
C31 0.107(6) 0.129(7) 0.120(6) -0.028(6) 0.042(6) -0.024(6)
C63 0.135(5) 0.128(5) 0.102(5) 0.040(5) 0.061(4) 0.023(5)
O7 0.118(14) 0.089(12) 0.187(13) 0.013(12) 0.045(10) -0.023(9)
C2 0.118(14) 0.090(12) 0.183(13) 0.013(12) 0.051(10) -0.020(9)
C65 0.135(5) 0.132(5) 0.102(5) 0.039(5) 0.057(4) 0.017(5)
C33 0.121(6) 0.137(7) 0.120(6) -0.011(6) 0.030(6) -0.043(6)
C67 0.137(5) 0.132(5) 0.107(5) 0.044(5) 0.067(4) 0.022(5)
C17 0.200(9) 0.130(8) 0.217(9) -0.013(7) 0.129(7) -0.006(7)
C69 0.199(9) 0.131(8) 0.213(9) -0.011(7) 0.134(7) -0.011(7)
O15 0.144(7) 0.143(7) 0.152(7) 0.004(5) 0.056(5) 0.005(5)
C35 0.150(7) 0.147(7) 0.167(7) 0.010(6) 0.044(6) -0.001(6)
C71 0.145(7) 0.145(7) 0.165(7) 0.004(6) 0.045(6) 0.008(5)
O2 0.122(13) 0.093(12) 0.183(13) 0.013(12) 0.050(10) -0.018(9)
C9 0.118(14) 0.091(12) 0.187(13) 0.010(12) 0.046(11) -0.020(9)
C73 0.121(14) 0.091(12) 0.186(13) 0.012(12) 0.046(11) -0.020(9)
C37 0.119(14) 0.091(13) 0.185(14) 0.011(12) 0.048(11) -0.020(9)
O17 0.147(7) 0.150(7) 0.172(7) 0.006(5) 0.030(5) 0.002(5)
C75 0.149(7) 0.146(7) 0.166(7) 0.003(6) 0.044(6) 0.008(6)
C19 0.154(7) 0.147(7) 0.161(7) 0.011(5) 0.040(5) 0.004(5)
S3 0.041(3) 0.073(6) 0.053(4) 0.033(4) 0.023(3) 0.020(3)
S4 0.040(6) 0.046(6) 0.035(5) -0.011(4) 0.019(5) -0.015(5)
F13 0.075(7) 0.097(8) 0.039(6) 0.018(7) 0.000(6) -0.031(7)
F14 0.070(6) 0.091(8) 0.035(5) 0.012(6) 0.018(5) -0.023(6)
F15 0.093(7) 0.087(8) 0.052(5) 0.021(6) -0.015(5) -0.007(6)

loop_
_atom_type_symbol
_atom_type_description
_atom_type_scat_dispersion_real
_atom_type_scat_dispersion_imag
_atom_type_scat_source
C C 0.0033 0.0016 'International Tables Vol C Tables 4.2.6.8 and 6.1.1.4'
H H 0.0000 0.0000 'International Tables Vol C Tables 4.2.6.8 and 6.1.1.4'
Eu Eu -0.1578 3.6682 'International Tables Vol C Tables 4.2.6.8 and 6.1.1.4'
F F 0.0171 0.0103 'International Tables Vol C Tables 4.2.6.8 and 6.1.1.4'
N N 0.0061 0.0033 'International Tables Vol C Tables 4.2.6.8 and 6.1.1.4'
O O 0.0106 0.0060 'International Tables Vol C Tables 4.2.6.8 and 6.1.1.4'
S S 0.1246 0.1234 'International Tables Vol C Tables 4.2.6.8 and 6.1.1.4'

loop_
_geom_angle_atom_site_label_1
_geom_angle_atom_site_label_2
_geom_angle_atom_site_label_3
_geom_angle
_geom_angle_site_symmetry_1
_geom_angle_site_symmetry_3
_geom_angle_publ_flag
O4 Eu1 O14 114.17(18) . 2_656 ?
O4 Eu1 O12 75.66(18) . 2_656 ?
O14 Eu1 O12 72.6(2) 2_656 2_656 ?
O4 Eu1 O10 87.19(19) . 2_656 ?
O14 Eu1 O10 132.5(2) 2_656 2_656 ?
O12 Eu1 O10 72.85(18) 2_656 2_656 ?
O4 Eu1 O6 131.51(19) . . ?
O14 Eu1 O6 83.85(19) 2_656 . ?
O12 Eu1 O6 150.6(2) 2_656 . ?
O10 Eu1 O6 114.02(17) 2_656 . ?
O4 Eu1 O16 155.6(2) . 2_656 ?
O14 Eu1 O16 71.94(18) 2_656 2_656 ?
O12 Eu1 O16 84.54(19) 2_656 2_656 ?
O10 Eu1 O16 73.3(2) 2_656 2_656 ?
O6 Eu1 O16 71.3(2) . 2_656 ?
O4 Eu1 O1 74.03(19) . . ?
O14 Eu1 O1 69.78(18) 2_656 . ?
O12 Eu1 O1 114.75(17) 2_656 . ?
O10 Eu1 O1 156.4(2) 2_656 . ?
O6 Eu1 O1 71.16(17) . . ?
O16 Eu1 O1 128.2(2) 2_656 . ?
O4 Eu1 O8 71.08(17) . . ?
O14 Eu1 O8 149.0(2) 2_656 . ?
O12 Eu1 O8 135.44(19) 2_656 . ?
O10 Eu1 O8 76.67(19) 2_656 . ?
O6 Eu1 O8 72.44(19) . . ?
O16 Eu1 O8 116.71(17) 2_656 . ?
O1 Eu1 O8 83.61(18) . . ?
C34 S1 C40 103.0(8) . . ?
C66 S2 C46 97.8(11) . . ?
C12 O1 Eu1 132.2(5) . . ?
C4 O4 Eu1 134.8(5) . . ?
C32 O6 Eu1 131.6(4) . . ?
C18 O8 Eu1 125.5(4) . . ?
C8 O10 Eu1 131.2(5) . 2_656 ?
C22 O12 Eu1 135.8(5) . 2_656 ?
C6 O14 Eu1 138.6(5) . 2_656 ?
C38 O16 Eu1 130.5(5) . 2_656 ?
C68 C1 C16 117.7(7) . . ?
C68 C1 C6 123.2(7) . . ?
C16 C1 C6 119.0(7) . . ?
O4 C4 C20 122.2(7) . . ?
O4 C4 C44 117.1(7) . . ?
C20 C4 C44 120.6(8) . . ?
O14 C6 C42 123.7(7) . . ?
O14 C6 C1 116.5(7) . . ?
C42 C6 C1 119.9(7) . . ?
O10 C8 C28 129.4(8) . . ?
O10 C8 C74 112.9(7) . . ?
C28 C8 C74 117.6(8) . . ?
C50 C10 C70 118.9(7) . . ?
C50 C10 C12 119.2(7) . . ?
C70 C10 C12 121.9(7) . . ?
O1 C12 C26 124.0(7) . . ?
O1 C12 C10 117.0(7) . . ?
C26 C12 C10 119.0(7) . . ?
C30 C14 C36 118.9(8) . . ?
C30 C14 C22 123.4(8) . . ?
C36 C14 C22 117.7(8) . . ?
C1 C16 C48 121.7(8) . . ?
C1 C16 H16 119.1 . . ?
C48 C16 H16 119.1 . . ?
O8 C18 C20 130.0(8) . . ?
O8 C18 C77 113.7(7) . . ?
C20 C18 C77 116.3(8) . . ?
C18 C20 C4 122.3(8) . . ?
C18 C20 H20 118.8 . . ?
C4 C20 H20 118.8 . . ?
O12 C22 C28 123.5(7) . . ?
O12 C22 C14 117.7(7) . . ?
C28 C22 C14 118.7(8) . . ?
N2 C24 N1 127.3(11) . . ?
N2 C24 N3 124.4(11) . . ?
N1 C24 N3 108.3(9) . . ?
C32 C26 C12 121.7(8) . . ?
C32 C26 H26 119.2 . . ?
C12 C26 H26 119.2 . . ?
C8 C28 C22 123.3(8) . . ?
C8 C28 H28 118.3 . . ?
C22 C28 H28 118.3 . . ?
C54 C30 C14 121.2(8) . . ?
C54 C30 H30 119.4 . . ?
C14 C30 H30 119.4 . . ?
C24 N1 H1A 120.0 . . ?
C24 N1 H1B 120.0 . . ?
H1A N1 H1B 120.0 . . ?
O6 C32 C26 129.1(7) . . ?
O6 C32 C52 113.9(7) . . ?
C26 C32 C52 117.0(8) . . ?
C11 C34 C48 119.9(8) . . ?
C11 C34 S1 121.0(9) . . ?
C48 C34 S1 118.4(10) . . ?
C11 C34 S4 111.8(10) . . ?
C48 C34 S4 128.3(10) . . ?
C58 C36 C14 120.0(9) . . ?
C58 C36 H36 120.0 . . ?
C14 C36 H36 120.0 . . ?
C29 O18 C57 106.9(10) . . ?
O16 C38 C42 130.2(8) . . ?
O16 C38 C3 112.4(8) . . ?
C42 C38 C3 117.5(9) . . ?
C72 C40 C60 119.1(7) . . ?
C72 C40 S4 121.6(11) . . ?
C60 C40 S4 118.0(11) . . ?
C72 C40 S1 115.0(9) . . ?
C60 C40 S1 125.9(8) . . ?
C38 C42 C6 121.6(8) . . ?
C38 C42 H42 119.2 . . ?
C6 C42 H42 119.2 . . ?
C39 C44 C43 116.7(8) . . ?
C39 C44 C4 125.9(8) . . ?
C43 C44 C4 117.3(8) . . ?
C54 C46 C58 118.3(8) . . ?
C54 C46 S3 123.9(9) . . ?
C58 C46 S3 116.9(9) . . ?
C54 C46 S2 110.3(12) . . ?
C58 C46 S2 131.2(11) . . ?
C34 C48 C16 119.7(8) . . ?
C34 C48 H48 120.1 . . ?
C16 C48 H48 120.1 . . ?
C10 C50 C60 121.5(8) . . ?
C10 C50 H50 119.3 . . ?
C60 C50 H50 119.3 . . ?
C24 N3 C23 127.0(10) . . ?
C24 N3 H3 116.5 . . ?
C23 N3 H3 116.5 . . ?
C24 N2 C41 132.1(11) . . ?
C24 N2 H2 113.9 . . ?
C41 N2 H2 113.9 . . ?
F4 C52 F12 106.5(8) . . ?
F4 C52 F9 106.3(9) . . ?
F12 C52 F9 105.4(8) . . ?
F4 C52 C32 116.2(8) . . ?
F12 C52 C32 111.5(8) . . ?
F9 C52 C32 110.3(8) . . ?
C30 C54 C46 120.9(9) . . ?
C30 C54 H54 119.6 . . ?
C46 C54 H54 119.6 . . ?
C66 C56 C39 118.0(9) . . ?
C36 C58 C46 120.5(9) . . ?
C36 C58 H58 119.8 . . ?
C46 C58 H58 119.8 . . ?
C50 C60 C40 119.8(7) . . ?
C50 C60 H60 120.1 . . ?
C40 C60 H60 120.1 . . ?
C49 C62 C76 121.5(11) . . ?
C49 C62 H62 119.3 . . ?
C76 C62 H62 119.3 . . ?
C56 C66 C53 119.7(8) . . ?
C56 C66 S3 114.8(8) . . ?
C53 C66 S3 125.5(9) . . ?
C56 C66 S2 123.4(10) . . ?
C53 C66 S2 114.2(12) . . ?
C65 O9 C7 110.0(11) . . ?
C1 C68 C11 121.3(8) . . ?
C1 C68 H68 119.3 . . ?
C11 C68 H68 119.3 . . ?
C10 C70 C72 120.1(8) . . ?
C10 C70 H70 119.9 . . ?
C72 C70 H70 119.9 . . ?
C40 C72 C70 120.6(9) . . ?
C40 C72 H72 119.7 . . ?
C70 C72 H72 119.7 . . ?
F3 C74 F8 107.6(9) . . ?
F3 C74 F6 107.7(10) . . ?
F8 C74 F6 106.8(10) . . ?
F3 C74 C8 112.0(10) . . ?
F8 C74 C8 109.4(9) . . ?
F6 C74 C8 113.0(9) . . ?
C21 C76 C62 118.5(11) . . ?
C21 C76 H76 120.8 . . ?
C62 C76 H76 120.8 . . ?
F1 C77 F7 108.6(9) . . ?
F1 C77 F2 107.9(9) . . ?
F7 C77 F2 105.0(8) . . ?
F1 C77 C18 116.3(7) . . ?
F7 C77 C18 110.0(9) . . ?
F2 C77 C18 108.4(8) . . ?
C44 C39 C56 123.3(8) . . ?
C44 C39 H39 118.4 . . ?
C56 C39 H39 118.4 . . ?
C63 O5 C67 109.7(10) . . ?
C41 C5 H5A 109.5 . . ?
C41 C5 H5B 109.5 . . ?
H5A C5 H5B 109.5 . . ?
C41 C5 H5C 109.5 . . ?
H5A C5 H5C 109.5 . . ?
H5B C5 H5C 109.5 . . ?
N2 C41 C5 114.1(10) . . ?
N2 C41 C21 113.3(9) . . ?
C5 C41 C21 113.7(10) . . ?
N2 C41 H41 104.8 . . ?
C5 C41 H41 104.8 . . ?
C21 C41 H41 104.8 . . ?
C76 C21 C25 117.4(10) . . ?
C76 C21 C41 120.6(10) . . ?
C25 C21 C41 121.4(9) . . ?
C53 C43 C44 121.2(9) . . ?
C53 C43 H43 119.4 . . ?
C44 C43 H43 119.4 . . ?
C34 C11 C68 119.6(8) . . ?
C34 C11 H11 120.2 . . ?
C68 C11 H11 120.2 . . ?
C31 O11 C33 107.2(11) . . ?
C23 C45 H45A 109.5 . . ?
C23 C45 H45B 109.5 . . ?
H45A C45 H45B 109.5 . . ?
C23 C45 H45C 109.5 . . ?
H45A C45 H45C 109.5 . . ?
H45B C45 H45C 109.5 . . ?
C45 C23 N3 109.6(9) . . ?
C45 C23 C64 114.9(9) . . ?
N3 C23 C64 117.0(11) . . ?
C45 C23 H23 104.6 . . ?
N3 C23 H23 104.6 . . ?
C64 C23 H23 104.6 . . ?
C49 C47 C25 117.6(12) . . ?
C49 C47 H47 121.2 . . ?
C25 C47 H47 121.2 . . ?
F15 C3 F14 102.8(12) . . ?
F13 C3 F10 120.1(19) . . ?
F15 C3 F5 106.5(11) . . ?
F14 C3 F5 103.4(12) . . ?
F15 C3 C38 112.9(12) . . ?
F13 C3 C38 116.0(12) . . ?
F14 C3 C38 117.3(11) . . ?
F10 C3 C38 107.3(13) . . ?
F5 C3 C38 112.9(10) . . ?
F13 C3 F11 98.1(15) . . ?
F10 C3 F11 109.9(13) . . ?
C38 C3 F11 103.7(12) . . ?
C62 C49 C47 122.0(11) . . ?
C62 C49 H49 119.0 . . ?
C47 C49 H49 119.0 . . ?
C15 O3 C61 110.5(13) . . ?
C21 C25 C47 122.5(11) . . ?
C21 C25 H25 118.8 . . ?
C47 C25 H25 118.8 . . ?
C55 C13 C64 120.0 . . ?
C55 C13 H13 120.0 . . ?
C64 C13 H13 120.0 . . ?
C13 C55 C59 120.0 . . ?
C13 C55 H55 120.0 . . ?
C59 C55 H55 120.0 . . ?
C55 C59 C27 120.0 . . ?
C55 C59 H59 120.0 . . ?
C27 C59 H59 120.0 . . ?
C59 C27 C51 120.0 . . ?
C59 C27 H27 120.0 . . ?
C51 C27 H27 120.0 . . ?
C64 C51 C27 120.0 . . ?
C64 C51 H51 120.0 . . ?
C27 C51 H51 120.0 . . ?
C51 C64 C13 120.0 . . ?
C51 C64 C23 121.3(8) . . ?
C13 C64 C23 118.7(8) . . ?
C43 C53 C66 121.0(9) . . ?
C43 C53 H53 119.5 . . ?
C66 C53 H53 119.5 . . ?
C69 O13 C17 106.2(12) . . ?
C63 C7 O9 114.3(13) . . ?
C63 C7 H7A 108.7 . . ?
O9 C7 H7A 108.7 . . ?
C63 C7 H7B 108.7 . . ?
O9 C7 H7B 108.7 . . ?
H7A C7 H7B 107.6 . . ?
O18 C57 C33 113.0(13) . . ?
O18 C57 H57A 109.0 . . ?
C33 C57 H57A 109.0 . . ?
O18 C57 H57B 109.0 . . ?
C33 C57 H57B 109.0 . . ?
H57A C57 H57B 107.8 . . ?
O18 C29 C31 109.2(13) . . ?
O18 C29 H29A 109.8 . . ?
C31 C29 H29A 109.8 . . ?
O18 C29 H29B 109.8 . . ?
C31 C29 H29B 109.8 . . ?
H29A C29 H29B 108.3 . . ?
O3 C15 C17 109.9(16) . . ?
O3 C15 H15A 109.7 . . ?
C17 C15 H15A 109.7 . . ?
O3 C15 H15B 109.7 . . ?
C17 C15 H15B 109.7 . . ?
H15A C15 H15B 108.2 . . ?
C69 C61 O3 110.5(18) . . ?
C69 C61 H61A 109.5 . . ?
O3 C61 H61A 109.5 . . ?
C69 C61 H61B 109.5 . . ?
O3 C61 H61B 109.5 . . ?
H61A C61 H61B 108.1 . . ?
O11 C31 C29 112.2(12) . . ?
O11 C31 H31A 109.2 . . ?
C29 C31 H31A 109.2 . . ?
O11 C31 H31B 109.2 . . ?
C29 C31 H31B 109.2 . . ?
H31A C31 H31B 107.9 . . ?
C7 C63 O5 114.8(12) . . ?
C7 C63 H63A 108.6 . . ?
O5 C63 H63A 108.6 . . ?
C7 C63 H63B 108.6 . . ?
O5 C63 H63B 108.6 . . ?
H63A C63 H63B 107.5 . . ?
C73 O7 C9 93(3) . . ?
O2 C2 C73 115(4) . . ?
O2 C2 H2A 108.5 . . ?
C73 C2 H2A 108.5 . . ?
O2 C2 H2B 108.5 . . ?
C73 C2 H2B 108.5 . . ?
H2A C2 H2B 107.5 . . ?
O9 C65 C67 121.9(12) . . ?
O9 C65 H65A 106.8 . . ?
C67 C65 H65A 106.8 . . ?
O9 C65 H65B 106.8 . . ?
C67 C65 H65B 106.8 . . ?
H65A C65 H65B 106.7 . . ?
C57 C33 O11 111.3(14) . . ?
C57 C33 H33A 109.4 . . ?
O11 C33 H33A 109.4 . . ?
C57 C33 H33B 109.4 . . ?
O11 C33 H33B 109.4 . . ?
H33A C33 H33B 108.0 . . ?
C65 C67 O5 110.3(12) . . ?
C65 C67 H67A 109.6 . . ?
O5 C67 H67A 109.6 . . ?
C65 C67 H67B 109.6 . . ?
O5 C67 H67B 109.6 . . ?
H67A C67 H67B 108.1 . . ?
C15 C17 O13 111.7(18) . . ?
C15 C17 H17A 109.3 . . ?
O13 C17 H17A 109.3 . . ?
C15 C17 H17B 109.3 . . ?
O13 C17 H17B 109.3 . . ?
H17A C17 H17B 107.9 . . ?
C61 C69 O13 112.5(16) . . ?
C61 C69 H69A 109.1 . . ?
O13 C69 H69A 109.1 . . ?
C61 C69 H69B 109.1 . . ?
O13 C69 H69B 109.1 . . ?
H69A C69 H69B 107.8 . . ?
C19 O15 C75 98.9(11) . . ?
O17 C35 C35 95.9(14) . 2_656 ?
O17 C35 H35A 109.7 . . ?
C35 C35 H35A 110.7 2_656 . ?
O17 C35 H35B 111.2 . . ?
C35 C35 H35B 119.0 2_656 . ?
H35A C35 H35B 109.5 . . ?
O17 C71 C71 102(2) . 2_656 ?
O17 C71 H71A 111.3 . . ?
C71 C71 H71A 111.3 2_656 . ?
O17 C71 H71B 111.3 . . ?
C71 C71 H71B 111.3 2_656 . ?
H71A C71 H71B 109.2 . . ?
C2 O2 C37 117(3) . . ?
O7 C9 C37 101(3) . . ?
O7 C9 H9A 111.6 . . ?
C37 C9 H9A 111.6 . . ?
O7 C9 H9B 111.6 . . ?
C37 C9 H9B 111.6 . . ?
H9A C9 H9B 109.4 . . ?
O7 C73 C2 105(3) . . ?
O7 C73 H73A 110.7 . . ?
C2 C73 H73A 110.7 . . ?
O7 C73 H73B 110.7 . . ?
C2 C73 H73B 110.7 . . ?
H73A C73 H73B 108.8 . . ?
O2 C37 C9 95(3) . . ?
O2 C37 H37A 112.7 . . ?
C9 C37 H37A 112.7 . . ?
O2 C37 H37B 112.7 . . ?
C9 C37 H37B 112.7 . . ?
H37A C37 H37B 110.1 . . ?
C71 O17 C35 95(3) . . ?
O15 C75 H75A 110.9 . . ?
C75 C75 H75A 108.8 2_656 . ?
O15 C75 H75B 110.4 . . ?
C75 C75 H75B 111.2 2_656 . ?
H75A C75 H75B 109.5 . . ?
O15 C19 H19A 113.4 . . ?
C19 C19 H19A 113.4 2_656 . ?
O15 C19 H19B 113.4 . . ?
C19 C19 H19B 113.4 2_656 . ?
H19A C19 H19B 110.7 . . ?
C46 S3 C66 102.0(6) . . ?
C40 S4 C34 103.1(9) . . ?

loop_
_geom_bond_atom_site_label_1
_geom_bond_atom_site_label_2
_geom_bond_distance
_geom_bond_site_symmetry_2
_geom_bond_publ_flag
Eu1 O4 2.365(5) . ?
Eu1 O14 2.370(5) 2_656 ?
Eu1 O12 2.373(5) 2_656 ?
Eu1 O10 2.378(6) 2_656 ?
Eu1 O6 2.382(6) . ?
Eu1 O16 2.404(6) 2_656 ?
Eu1 O1 2.406(5) . ?
Eu1 O8 2.411(5) . ?
S1 C34 1.771(17) . ?
S1 C40 1.796(16) . ?
S2 C66 1.82(2) . ?
S2 C46 1.84(2) . ?
O1 C12 1.258(9) . ?
O4 C4 1.248(9) . ?
O6 C32 1.261(10) . ?
O8 C18 1.268(10) . ?
O10 C8 1.238(9) . ?
O12 C22 1.261(9) . ?
O14 C6 1.238(9) . ?
F1 C77 1.296(11) . ?
O16 C38 1.265(10) . ?
F4 C52 1.302(11) . ?
F6 C74 1.322(12) . ?
F8 C74 1.319(11) . ?
F10 C3 1.41(3) . ?
F12 C52 1.310(10) . ?
F3 C74 1.317(14) . ?
C1 C68 1.359(11) . ?
C1 C16 1.377(10) . ?
C1 C6 1.484(10) . ?
C4 C20 1.433(10) . ?
C4 C44 1.481(10) . ?
F7 C77 1.306(11) . ?
C6 C42 1.431(10) . ?
C8 C28 1.373(11) . ?
C8 C74 1.544(12) . ?
C10 C50 1.372(10) . ?
C10 C70 1.385(11) . ?
C10 C12 1.514(9) . ?
F2 C77 1.366(12) . ?
C12 C26 1.428(10) . ?
F9 C52 1.324(12) . ?
C14 C30 1.384(12) . ?
C14 C36 1.390(11) . ?
C14 C22 1.490(10) . ?
F5 C3 1.435(18) . ?
C16 C48 1.387(10) . ?
C16 H16 0.9500 . ?
C18 C20 1.354(10) . ?
C18 C77 1.553(12) . ?
C20 H20 0.9500 . ?
C22 C28 1.424(10) . ?
C24 N2 1.218(11) . ?
C24 N1 1.300(12) . ?
C24 N3 1.345(12) . ?
C26 C32 1.383(10) . ?
C26 H26 0.9500 . ?
C28 H28 0.9500 . ?
C30 C54 1.363(10) . ?
C30 H30 0.9500 . ?
N1 H1A 0.8800 . ?
N1 H1B 0.8800 . ?
C32 C52 1.519(11) . ?
C34 C11 1.357(11) . ?
C34 C48 1.371(11) . ?
C34 S4 1.81(2) . ?
C36 C58 1.378(11) . ?
C36 H36 0.9500 . ?
O18 C29 1.385(13) . ?
O18 C57 1.418(14) . ?
C38 C42 1.384(11) . ?
C38 C3 1.527(12) . ?
C40 C72 1.371(11) . ?
C40 C60 1.397(12) . ?
C40 S4 1.75(2) . ?
C42 H42 0.9500 . ?
C44 C39 1.343(11) . ?
C44 C43 1.398(11) . ?
C46 C54 1.379(12) . ?
C46 C58 1.408(14) . ?
C46 S3 1.757(11) . ?
C48 H48 0.9500 . ?
F11 C3 1.55(3) . ?
C50 C60 1.379(10) . ?
C50 H50 0.9500 . ?
N3 C23 1.463(13) . ?
N3 H3 0.8800 . ?
N2 C41 1.440(12) . ?
N2 H2 0.8800 . ?
C54 H54 0.9500 . ?
C56 C66 1.365(12) . ?
C56 C39 1.401(11) . ?
C58 H58 0.9500 . ?
C60 H60 0.9500 . ?
C62 C49 1.335(14) . ?
C62 C76 1.425(13) . ?
C62 H62 0.9500 . ?
C66 C53 1.367(13) . ?
C66 S3 1.798(11) . ?
O9 C65 1.356(14) . ?
O9 C7 1.417(13) . ?
C68 C11 1.413(12) . ?
C68 H68 0.9500 . ?
C70 C72 1.397(10) . ?
C70 H70 0.9500 . ?
C72 H72 0.9500 . ?
C76 C21 1.397(14) . ?
C76 H76 0.9500 . ?
C39 H39 0.9500 . ?
O5 C63 1.433(14) . ?
O5 C67 1.467(13) . ?
C5 C41 1.485(15) . ?
C5 H5A 0.9800 . ?
C5 H5B 0.9800 . ?
C5 H5C 0.9800 . ?
C41 C21 1.532(13) . ?
C41 H41 1.0000 . ?
C21 C25 1.402(14) . ?
C43 C53 1.351(11) . ?
C43 H43 0.9500 . ?
C11 H11 0.9500 . ?
O11 C31 1.381(14) . ?
O11 C33 1.431(14) . ?
C45 C23 1.446(14) . ?
C45 H45A 0.9800 . ?
C45 H45B 0.9800 . ?
C45 H45C 0.9800 . ?
C23 C64 1.516(12) . ?
C23 H23 1.0000 . ?
C47 C49 1.363(15) . ?
C47 C25 1.406(13) . ?
C47 H47 0.9500 . ?
C3 F15 1.256(18) . ?
C3 F13 1.26(2) . ?
C3 F14 1.28(2) . ?
C49 H49 0.9500 . ?
O3 C15 1.356(16) . ?
O3 C61 1.42(2) . ?
C25 H25 0.9500 . ?
C13 C55 1.3900 . ?
C13 C64 1.3900 . ?
C13 H13 0.9500 . ?
C55 C59 1.3900 . ?
C55 H55 0.9500 . ?
C59 C27 1.3900 . ?
C59 H59 0.9500 . ?
C27 C51 1.3900 . ?
C27 H27 0.9500 . ?
C51 C64 1.3900 . ?
C51 H51 0.9500 . ?
C53 H53 0.9500 . ?
O13 C69 1.420(17) . ?
O13 C17 1.50(2) . ?
C7 C63 1.348(16) . ?
C7 H7A 0.9900 . ?
C7 H7B 0.9900 . ?
C57 C33 1.421(18) . ?
C57 H57A 0.9900 . ?
C57 H57B 0.9900 . ?
C29 C31 1.493(18) . ?
C29 H29A 0.9900 . ?
C29 H29B 0.9900 . ?
C15 C17 1.371(19) . ?
C15 H15A 0.9900 . ?
C15 H15B 0.9900 . ?
C61 C69 1.395(19) . ?
C61 H61A 0.9900 . ?
C61 H61B 0.9900 . ?
C31 H31A 0.9900 . ?
C31 H31B 0.9900 . ?
C63 H63A 0.9900 . ?
C63 H63B 0.9900 . ?
O7 C73 1.40(3) . ?
O7 C9 1.50(4) . ?
C2 O2 1.23(5) . ?
C2 C73 1.54(4) . ?
C2 H2A 0.9900 . ?
C2 H2B 0.9900 . ?
C65 C67 1.384(13) . ?
C65 H65A 0.9900 . ?
C65 H65B 0.9900 . ?
C33 H33A 0.9900 . ?
C33 H33B 0.9900 . ?
C67 H67A 0.9900 . ?
C67 H67B 0.9900 . ?
C17 H17A 0.9900 . ?
C17 H17B 0.9900 . ?
C69 H69A 0.9900 . ?
C69 H69B 0.9900 . ?
O15 C19 1.455(14) . ?
O15 C75 1.465(14) . ?
C35 O17 1.465(14) . ?
C35 C35 1.483(19) 2_656 ?
C35 H35A 0.9898 . ?
C35 H35B 0.9898 . ?
C71 O17 1.464(14) . ?
C71 C71 1.496(19) 2_656 ?
C71 H71A 0.9900 . ?
C71 H71B 0.9900 . ?
O2 C37 1.55(4) . ?
C9 C37 1.67(5) . ?
C9 H9A 0.9900 . ?
C9 H9B 0.9900 . ?
C73 H73A 0.9900 . ?
C73 H73B 0.9900 . ?
C37 H37A 0.9900 . ?
C37 H37B 0.9900 . ?
C75 C75 1.475(19) 2_656 ?
C75 H75A 0.9900 . ?
C75 H75B 0.9901 . ?
C19 C19 1.536(19) 2_656 ?
C19 H19A 0.9900 . ?
C19 H19B 0.9900 . ?

loop_
_geom_torsion_atom_site_label_1
_geom_torsion_atom_site_label_2
_geom_torsion_atom_site_label_3
_geom_torsion_atom_site_label_4
_geom_torsion
_geom_torsion_site_symmetry_1
_geom_torsion_site_symmetry_2
_geom_torsion_site_symmetry_3
_geom_torsion_site_symmetry_4
_geom_torsion_publ_flag
Eu1 O4 C4 C20 18.5(12) . . . . ?
Eu1 O4 C4 C44 -161.1(5) . . . . ?
Eu1 O14 C6 C42 -3.7(15) 2_656 . . . ?
Eu1 O14 C6 C1 175.0(5) 2_656 . . . ?
C68 C1 C6 O14 164.5(9) . . . . ?
C16 C1 C6 O14 -15.6(12) . . . . ?
C68 C1 C6 C42 -16.7(14) . . . . ?
C16 C1 C6 C42 163.2(8) . . . . ?
Eu1 O10 C8 C28 20.8(15) 2_656 . . . ?
Eu1 O10 C8 C74 -160.6(7) 2_656 . . . ?
Eu1 O1 C12 C26 31.3(11) . . . . ?
Eu1 O1 C12 C10 -150.4(5) . . . . ?
C50 C10 C12 O1 2.7(10) . . . . ?
C70 C10 C12 O1 -177.8(7) . . . . ?
C50 C10 C12 C26 -178.8(7) . . . . ?
C70 C10 C12 C26 0.6(11) . . . . ?
C68 C1 C16 C48 -0.2(14) . . . . ?
C6 C1 C16 C48 179.8(8) . . . . ?
Eu1 O8 C18 C20 -30.6(13) . . . . ?
Eu1 O8 C18 C77 148.3(6) . . . . ?
O8 C18 C20 C4 -3.4(15) . . . . ?
C77 C18 C20 C4 177.7(8) . . . . ?
O4 C4 C20 C18 11.5(13) . . . . ?
C44 C4 C20 C18 -168.9(8) . . . . ?
Eu1 O12 C22 C28 -7.3(13) 2_656 . . . ?
Eu1 O12 C22 C14 169.5(5) 2_656 . . . ?
C30 C14 C22 O12 154.9(8) . . . . ?
C36 C14 C22 O12 -26.6(11) . . . . ?
C30 C14 C22 C28 -28.2(12) . . . . ?
C36 C14 C22 C28 150.3(8) . . . . ?
O1 C12 C26 C32 -1.7(12) . . . . ?
C10 C12 C26 C32 180.0(7) . . . . ?
O10 C8 C28 C22 -2.2(16) . . . . ?
C74 C8 C28 C22 179.3(9) . . . . ?
O12 C22 C28 C8 -5.2(14) . . . . ?
C14 C22 C28 C8 178.1(8) . . . . ?
C36 C14 C30 C54 2.7(13) . . . . ?
C22 C14 C30 C54 -178.9(8) . . . . ?
Eu1 O6 C32 C26 -15.2(14) . . . . ?
Eu1 O6 C32 C52 164.9(6) . . . . ?
C12 C26 C32 O6 -6.3(14) . . . . ?
C12 C26 C32 C52 173.6(8) . . . . ?
C40 S1 C34 C11 -131.3(11) . . . . ?
C40 S1 C34 C48 59.0(16) . . . . ?
C30 C14 C36 C58 2.2(13) . . . . ?
C22 C14 C36 C58 -176.3(8) . . . . ?
Eu1 O16 C38 C42 20.1(15) 2_656 . . . ?
Eu1 O16 C38 C3 -159.8(7) 2_656 . . . ?
C34 S1 C40 C72 -155.7(10) . . . . ?
C34 S1 C40 C60 21.8(19) . . . . ?
O16 C38 C42 C6 -1.6(16) . . . . ?
C3 C38 C42 C6 178.3(9) . . . . ?
O14 C6 C42 C38 -7.4(14) . . . . ?
C1 C6 C42 C38 173.9(8) . . . . ?
O4 C4 C44 C39 -178.0(9) . . . . ?
C20 C4 C44 C39 2.4(14) . . . . ?
O4 C4 C44 C43 1.1(12) . . . . ?
C20 C4 C44 C43 -178.5(9) . . . . ?
C66 S2 C46 C54 -147.6(12) . . . . ?
C66 S2 C46 C58 27(2) . . . . ?
C11 C34 C48 C16 1.1(15) . . . . ?
S1 C34 C48 C16 171.0(10) . . . . ?
S4 C34 C48 C16 -175.7(13) . . . . ?
C1 C16 C48 C34 -0.5(14) . . . . ?
C70 C10 C50 C60 -0.8(12) . . . . ?
C12 C10 C50 C60 178.7(7) . . . . ?
N2 C24 N3 C23 6.7(18) . . . . ?
N1 C24 N3 C23 -172.4(11) . . . . ?
N1 C24 N2 C41 3.3(19) . . . . ?
N3 C24 N2 C41 -175.6(10) . . . . ?
O6 C32 C52 F4 168.2(8) . . . . ?
C26 C32 C52 F4 -11.7(13) . . . . ?
O6 C32 C52 F12 46.0(12) . . . . ?
C26 C32 C52 F12 -133.9(9) . . . . ?
O6 C32 C52 F9 -70.7(10) . . . . ?
C26 C32 C52 F9 109.4(10) . . . . ?
C14 C30 C54 C46 -4.9(14) . . . . ?
C58 C46 C54 C30 2.1(14) . . . . ?
S3 C46 C54 C30 -166.7(10) . . . . ?
S2 C46 C54 C30 177.8(11) . . . . ?
C14 C36 C58 C46 -5.0(15) . . . . ?
C54 C46 C58 C36 2.8(15) . . . . ?
S3 C46 C58 C36 172.4(9) . . . . ?
S2 C46 C58 C36 -171.8(14) . . . . ?
C10 C50 C60 C40 -0.4(13) . . . . ?
C72 C40 C60 C50 1.0(13) . . . . ?
S4 C40 C60 C50 168.5(11) . . . . ?
S1 C40 C60 C50 -176.4(12) . . . . ?
C39 C56 C66 C53 -2.2(18) . . . . ?
C39 C56 C66 S3 177.3(11) . . . . ?
C39 C56 C66 S2 -162.7(16) . . . . ?
C46 S2 C66 C56 -138.8(12) . . . . ?
C46 S2 C66 C53 59.7(19) . . . . ?
C16 C1 C68 C11 0.3(16) . . . . ?
C6 C1 C68 C11 -179.7(9) . . . . ?
C50 C10 C70 C72 1.3(13) . . . . ?
C12 C10 C70 C72 -178.2(8) . . . . ?
C60 C40 C72 C70 -0.5(14) . . . . ?
S4 C40 C72 C70 -167.6(13) . . . . ?
S1 C40 C72 C70 177.1(12) . . . . ?
C10 C70 C72 C40 -0.6(14) . . . . ?
O10 C8 C74 F3 -68.3(11) . . . . ?
C28 C8 C74 F3 110.5(10) . . . . ?
O10 C8 C74 F8 50.9(14) . . . . ?
C28 C8 C74 F8 -130.3(10) . . . . ?
O10 C8 C74 F6 169.8(9) . . . . ?
C28 C8 C74 F6 -11.5(15) . . . . ?
C49 C62 C76 C21 -4.5(17) . . . . ?
O8 C18 C77 F1 -170.9(9) . . . . ?
C20 C18 C77 F1 8.2(14) . . . . ?
O8 C18 C77 F7 65.1(12) . . . . ?
C20 C18 C77 F7 -115.8(10) . . . . ?
O8 C18 C77 F2 -49.1(11) . . . . ?
C20 C18 C77 F2 130.0(9) . . . . ?
C43 C44 C39 C56 -0.3(17) . . . . ?
C4 C44 C39 C56 178.8(10) . . . . ?
C66 C56 C39 C44 0.7(18) . . . . ?
C24 N2 C41 C5 -113.1(14) . . . . ?
C24 N2 C41 C21 114.6(13) . . . . ?
C62 C76 C21 C25 7.2(16) . . . . ?
C62 C76 C21 C41 178.8(10) . . . . ?
N2 C41 C21 C76 -178.4(11) . . . . ?
C5 C41 C21 C76 49.1(16) . . . . ?
N2 C41 C21 C25 -7.1(17) . . . . ?
C5 C41 C21 C25 -139.6(12) . . . . ?
C39 C44 C43 C53 1.5(17) . . . . ?
C4 C44 C43 C53 -177.7(11) . . . . ?
C48 C34 C11 C68 -1.0(16) . . . . ?
S1 C34 C11 C68 -170.6(12) . . . . ?
S4 C34 C11 C68 176.3(13) . . . . ?
C1 C68 C11 C34 0.3(18) . . . . ?
C24 N3 C23 C45 -159.4(10) . . . . ?
C24 N3 C23 C64 67.5(16) . . . . ?
O16 C38 C3 F15 -76.9(15) . . . . ?
C42 C38 C3 F15 103.1(16) . . . . ?
O16 C38 C3 F13 -158(2) . . . . ?
C42 C38 C3 F13 22(2) . . . . ?
O16 C38 C3 F14 42.3(17) . . . . ?
C42 C38 C3 F14 -137.7(14) . . . . ?
O16 C38 C3 F10 64.9(15) . . . . ?
C42 C38 C3 F10 -115.0(14) . . . . ?
O16 C38 C3 F5 162.3(12) . . . . ?
C42 C38 C3 F5 -17.7(16) . . . . ?
O16 C38 C3 F11 -51.3(13) . . . . ?
C42 C38 C3 F11 128.7(12) . . . . ?
C76 C62 C49 C47 -2.7(18) . . . . ?
C25 C47 C49 C62 6.5(19) . . . . ?
C76 C21 C25 C47 -3.4(18) . . . . ?
C41 C21 C25 C47 -175.0(11) . . . . ?
C49 C47 C25 C21 -3.4(19) . . . . ?
C64 C13 C55 C59 0.0 . . . . ?
C13 C55 C59 C27 0.0 . . . . ?
C55 C59 C27 C51 0.0 . . . . ?
C59 C27 C51 C64 0.0 . . . . ?
C27 C51 C64 C13 0.0 . . . . ?
C27 C51 C64 C23 -178.3(8) . . . . ?
C55 C13 C64 C51 0.0 . . . . ?
C55 C13 C64 C23 178.4(8) . . . . ?
C45 C23 C64 C51 -107.2(11) . . . . ?
N3 C23 C64 C51 23.5(13) . . . . ?
C45 C23 C64 C13 74.5(12) . . . . ?
N3 C23 C64 C13 -154.8(9) . . . . ?
C44 C43 C53 C66 -3.1(19) . . . . ?
C56 C66 C53 C43 3.5(19) . . . . ?
S3 C66 C53 C43 -176.0(12) . . . . ?
S2 C66 C53 C43 165.7(14) . . . . ?
C65 O9 C7 C63 -47.1(19) . . . . ?
C29 O18 C57 C33 59.8(17) . . . . ?
C57 O18 C29 C31 -58.7(16) . . . . ?
C61 O3 C15 C17 -61(2) . . . . ?
C15 O3 C61 C69 59(2) . . . . ?
C33 O11 C31 C29 -57.4(18) . . . . ?
O18 C29 C31 O11 62.3(17) . . . . ?
O9 C7 C63 O5 55(2) . . . . ?
C67 O5 C63 C7 -52.5(18) . . . . ?
C7 O9 C65 C67 45(2) . . . . ?
O18 C57 C33 O11 -58.7(18) . . . . ?
C31 O11 C33 C57 55.6(18) . . . . ?
O9 C65 C67 O5 -46(2) . . . . ?
C63 O5 C67 C65 44.7(17) . . . . ?
O3 C15 C17 O13 61(2) . . . . ?
C69 O13 C17 C15 -56(2) . . . . ?
O3 C61 C69 O13 -57(2) . . . . ?
C17 O13 C69 C61 54(2) . . . . ?
C73 C2 O2 C37 51(6) . . . . ?
C73 O7 C9 C37 -88(3) . . . . ?
C9 O7 C73 C2 76(4) . . . . ?
O2 C2 C73 O7 -63(6) . . . . ?
C2 O2 C37 C9 -54(5) . . . . ?
O7 C9 C37 O2 72(3) . . . . ?
C71 C71 O17 C35 76(3) 2_656 . . . ?
C35 C35 O17 C71 -83.3(14) 2_656 . . . ?
C19 O15 C75 C75 25(3) . . . 2_656 ?
C75 O15 C19 C19 54(3) . . . 2_656 ?
C54 C46 S3 C66 -131.5(10) . . . . ?
C58 C46 S3 C66 59.6(14) . . . . ?
C56 C66 S3 C46 -152.3(11) . . . . ?
C53 C66 S3 C46 27.2(17) . . . . ?
C72 C40 S4 C34 -144.1(11) . . . . ?
C60 C40 S4 C34 48.7(19) . . . . ?
C11 C34 S4 C40 -144.4(13) . . . . ?
C48 C34 S4 C40 33(2) . . . . ?
